data_7204909
loop_
_publ_author_name
'Abe, Yutaka'
'Fujiwara, Masami'
'Ohbu, Kazuo'
'Harata, Kazuaki'

_publ_section_title
;
 Crystal structures of glycolipids with odd and even numbered alkyl chains
;
_journal_issue 2
_journal_name_full 'Journal of the Chemical Society, Perkin Transactions 2'
_journal_page_first 341
_journal_paper_doi 10.1039/a905624f
_journal_year 2000
_chemical_formula_moiety 'C12 H22 O7'
_chemical_formula_sum 'C12 H22 O7'
_chemical_formula_weight 278.30
_chemical_melting_point 155.7
_chemical_name_systematic
; 
  methyl 6-O-pentanoyl-alpha-D-galactopyranoside 
;
_space_group_IT_number 4
_symmetry_cell_setting monoclinic
_symmetry_space_group_name_Hall 'P 2yb'
_symmetry_space_group_name_H-M 'P 1 21 1'
_atom_sites_solution_hydrogens geom
_atom_sites_solution_primary direct
_atom_sites_solution_secondary difmap
_audit_creation_date 99_06_01
_audit_creation_method SHELXL
_cell_angle_alpha 90.00
_cell_angle_beta 93.69(1)
_cell_angle_gamma 90.00
_cell_formula_units_Z 2
_cell_length_a 5.770(1)
_cell_length_b 7.973(1)
_cell_length_c 15.451(1)
_cell_measurement_reflns_used 8635
_cell_measurement_temperature 293(2)
_cell_measurement_theta_max 30.44
_cell_measurement_theta_min 2.64
_cell_volume 709.34(16)
_computing_cell_refinement 'Bruker SAINT'
_computing_data_collection 'Bruker SAINT'
_computing_data_reduction 'Bruker SHELXTL'
_computing_molecular_graphics 'Bruker SHELXTL'
_computing_publication_material 'Bruker SHELXTL'
_computing_structure_refinement 'SHELXL-93 (Sheldrick, 1993)'
_computing_structure_solution 'SHELXS-86 (Sheldrick, 1990)'
_diffrn_ambient_temperature 293(2)
_diffrn_measurement_device 'Bruker SMART'
_diffrn_measurement_method '\w scans'
_diffrn_radiation_monochromator graphite
_diffrn_radiation_source 'fine-focus rotating anode'
_diffrn_radiation_type MoK\a
_diffrn_radiation_wavelength 0.71073
_diffrn_reflns_av_R_equivalents 0.0274
_diffrn_reflns_av_sigmaI/netI 0.0567
_diffrn_reflns_limit_h_max 8
_diffrn_reflns_limit_h_min -8
_diffrn_reflns_limit_k_max 10
_diffrn_reflns_limit_k_min -10
_diffrn_reflns_limit_l_max 13
_diffrn_reflns_limit_l_min -20
_diffrn_reflns_number 5281
_diffrn_reflns_theta_max 30.44
_diffrn_reflns_theta_min 2.64
_diffrn_standards_decay_% -0.02
_diffrn_standards_number 50
_exptl_absorpt_coefficient_mu 0.107
_exptl_absorpt_correction_T_max 1.00
_exptl_absorpt_correction_T_min 0.35
_exptl_absorpt_correction_type empirical
_exptl_crystal_colour clear
_exptl_crystal_density_diffrn 1.303
_exptl_crystal_description plate
_exptl_crystal_F_000 300
_exptl_crystal_size_max .04
_exptl_crystal_size_mid .4
_exptl_crystal_size_min .4
_refine_diff_density_max 0.318
_refine_diff_density_min -0.269
_refine_diff_density_rms 0.057
_refine_ls_abs_structure_details 'Flack H D (1983), Acta Cryst. A39, 876-881'
_refine_ls_abs_structure_Flack 0.18(110)
_refine_ls_extinction_method none
_refine_ls_goodness_of_fit_all 1.010
_refine_ls_goodness_of_fit_obs 1.063
_refine_ls_hydrogen_treatment noref
_refine_ls_matrix_type full
_refine_ls_number_parameters 175
_refine_ls_number_reflns 3321
_refine_ls_number_restraints 1
_refine_ls_restrained_S_all 1.010
_refine_ls_restrained_S_obs 1.062
_refine_ls_R_factor_all 0.0618
_refine_ls_R_factor_obs 0.0533
_refine_ls_shift/esd_max 0.000
_refine_ls_shift/esd_mean 0.000
_refine_ls_structure_factor_coef Fsqd
_refine_ls_weighting_details 'w=1/[\s^2^(Fo^2^)+(0.0990P)^2^+0.0000P] where P=(Fo^2^+2Fc^2^)/3'
_refine_ls_weighting_scheme calc
_refine_ls_wR_factor_all 0.1503
_refine_ls_wR_factor_obs 0.1438
_reflns_number_observed 2766
_reflns_number_total 3321
_reflns_observed_criterion >2sigma(I)
_cod_data_source_file a905624f.txt
_cod_data_source_block 4
_cod_depositor_comments
;
The following automatic conversions were performed:
'_symmetry_cell_setting' value 'Monoclinic' changed to 'monoclinic'
according to '/home/saulius/struct/CIF-dictionaries/cif_core.dic'
dictionary named 'cif_core.dic' version 2.4.1 from 2010-06-29.

Automatic conversion script
Id: cif_fix_enum 1527 2010-12-29 10:47:43Z saulius 

The following automatic conversions were performed:

'_refine_ls_weighting_scheme' value 'calc
w=1/[\s^2^(Fo^2^)+(0.0990P)^2^+0.0000P] where P=(Fo^2^+2Fc^2^)/3' was
changed to 'calc'. New tag '_refine_ls_weighting_details' was
created. The value of the new tag was set to
'w=1/[\s^2^(Fo^2^)+(0.0990P)^2^+0.0000P] where P=(Fo^2^+2Fc^2^)/3'.

Automatic conversion script
Id: cif_fix_values 3143 2015-03-26 13:38:13Z robertas 
;
_cod_original_cell_volume 709.3(1)
_cod_original_sg_symbol_H-M P2(1)
_cod_database_code 7204909

loop_
_symmetry_equiv_pos_as_xyz
'x, y, z'
'-x, y+1/2, -z'

loop_
_atom_site_aniso_label
_atom_site_aniso_U_11
_atom_site_aniso_U_22
_atom_site_aniso_U_33
_atom_site_aniso_U_23
_atom_site_aniso_U_13
_atom_site_aniso_U_12
C1 0.0209(7) 0.0226(8) 0.0432(10) -0.0004(8) 0.0060(7) -0.0010(6)
C2 0.0180(6) 0.0180(7) 0.0379(9) 0.0007(7) 0.0018(6) -0.0010(6)
C3 0.0174(6) 0.0197(7) 0.0413(9) -0.0014(7) 0.0050(6) 0.0002(6)
C4 0.0228(7) 0.0214(8) 0.0390(9) 0.0005(7) 0.0003(7) -0.0002(7)
C5 0.0323(9) 0.0257(9) 0.0382(9) -0.0019(8) 0.0028(7) -0.0018(8)
C6 0.0589(13) 0.0385(12) 0.0428(12) 0.0052(10) 0.0119(11) 0.0026(11)
C7 0.080(2) 0.0393(14) 0.060(2) -0.0108(11) 0.0206(14) 0.0163(13)
O1 0.0409(7) 0.0215(7) 0.0515(8) -0.0065(6) 0.0087(7) 0.0000(6)
O2 0.0241(6) 0.0224(6) 0.0423(8) 0.0052(5) 0.0023(5) 0.0009(5)
O3 0.0280(6) 0.0266(6) 0.0483(8) 0.0043(6) 0.0133(6) 0.0067(6)
O4 0.0271(6) 0.0196(6) 0.0511(8) -0.0030(6) 0.0050(6) -0.0003(5)
O5 0.0267(6) 0.0290(7) 0.0454(7) 0.0022(6) 0.0111(6) -0.0024(5)
O6 0.0613(10) 0.0559(12) 0.0433(9) -0.0023(8) 0.0127(8) -0.0092(9)
O7 0.088(2) 0.146(3) 0.121(2) -0.062(3) 0.044(2) -0.053(2)
C8 0.0550(14) 0.067(2) 0.0541(15) -0.0080(14) 0.0117(12) -0.0018(14)
C9 0.085(2) 0.090(3) 0.062(2) -0.010(2) 0.023(2) -0.001(2)
C10 0.067(2) 0.081(2) 0.074(2) -0.010(2) 0.020(2) -0.004(2)
C11 0.103(3) 0.100(3) 0.069(2) -0.005(2) 0.027(2) -0.008(2)
C12 0.097(3) 0.121(4) 0.089(3) 0.011(3) 0.038(2) -0.003(3)

loop_
_atom_site_label
_atom_site_type_symbol
_atom_site_fract_x
_atom_site_fract_y
_atom_site_fract_z
_atom_site_U_iso_or_equiv
_atom_site_thermal_displace_type
_atom_site_occupancy
_atom_site_calc_flag
_atom_site_refinement_flags
_atom_site_disorder_group
C1 C -0.5226(3) -0.5807(2) -0.60210(13) 0.0287(4) Uani 1 d . .
H1A H -0.3622(3) -0.6027(2) -0.58031(13) 0.034 Uiso 1 calc R .
C2 C -0.6588(3) -0.5239(2) -0.52629(12) 0.0247(3) Uani 1 d . .
H2A H -0.5789(3) -0.4263(2) -0.49998(12) 0.030 Uiso 1 calc R .
C3 C -0.9016(3) -0.4680(2) -0.55912(12) 0.0260(4) Uani 1 d . .
H3A H -0.9850(3) -0.5656(2) -0.58391(12) 0.031 Uiso 1 calc R .
C4 C -0.8884(3) -0.3356(2) -0.62991(13) 0.0278(4) Uani 1 d . .
H5A H -1.0463(3) -0.3145(2) -0.65476(13) 0.033 Uiso 1 calc R .
C5 C -0.7468(3) -0.4076(3) -0.70080(13) 0.0321(4) Uani 1 d . .
H5B H -0.8261(3) -0.5069(3) -0.72567(13) 0.038 Uiso 1 calc R .
C6 C -0.7145(5) -0.2824(3) -0.7715(2) 0.0464(5) Uani 1 d . .
H6A H -0.8608(5) -0.2269(3) -0.7871(2) 0.056 Uiso 1 calc R .
H6B H -0.6029(5) -0.1979(3) -0.7512(2) 0.056 Uiso 1 calc R .
C7 C -0.4732(6) -0.8144(4) -0.6916(2) 0.0590(7) Uani 1 d . .
H7A H -0.5458(6) -0.9168(4) -0.7117(2) 0.088 Uiso 1 calc R .
H7B H -0.3263(6) -0.8394(4) -0.6616(2) 0.088 Uiso 1 calc R .
H7C H -0.4493(6) -0.7429(4) -0.7402(2) 0.088 Uiso 1 calc R .
O1 O -0.6191(3) -0.7316(2) -0.63393(11) 0.0377(3) Uani 1 d . .
O2 O -0.6655(2) -0.6496(2) -0.46168(10) 0.0296(3) Uani 1 d . .
H2 H -0.7683(37) -0.7379(16) -0.4819(7) 0.044 Uiso 1 calc R .
O3 O -1.0284(2) -0.4034(2) -0.49074(10) 0.0338(3) Uani 1 d . .
H3 H -1.0674(43) -0.4933(6) -0.4530(11) 0.051 Uiso 1 calc R .
O4 O -0.7948(2) -0.1813(2) -0.59772(10) 0.0325(3) Uani 1 d . .
H4 H -0.6310(9) -0.1938(10) -0.5842(18) 0.049 Uiso 1 calc R .
O5 O -0.5190(2) -0.4546(2) -0.66615(10) 0.0333(3) Uani 1 d . .
O6 O -0.6328(3) -0.3663(3) -0.84618(11) 0.0531(5) Uani 1 d . .
O7 O -0.3155(5) -0.2101(5) -0.8414(2) 0.1166(15) Uani 1 d . .
C8 C -0.4336(5) -0.3183(4) -0.8759(2) 0.0584(7) Uani 1 d . .
C9 C -0.3802(6) -0.4145(6) -0.9548(2) 0.0782(10) Uani 1 d . .
H9A H -0.5206(6) -0.4241(6) -0.9925(2) 0.094 Uiso 1 calc R .
H9B H -0.3320(6) -0.5269(6) -0.9378(2) 0.094 Uiso 1 calc R .
C10 C -0.1918(6) -0.3348(5) -1.0051(2) 0.0733(9) Uani 1 d . .
H10A H -0.2297(6) -0.2177(5) -1.0156(2) 0.088 Uiso 1 calc R .
H10B H -0.0456(6) -0.3393(5) -0.9704(2) 0.088 Uiso 1 calc R .
C11 C -0.1639(8) -0.4201(7) -1.0896(3) 0.0897(12) Uani 1 d . .
H11A H -0.3125(8) -0.4217(7) -1.1228(3) 0.108 Uiso 1 calc R .
H11B H -0.1169(8) -0.5355(7) -1.0788(3) 0.108 Uiso 1 calc R .
C12 C 0.0144(8) -0.3346(8) -1.1428(3) 0.1009(15) Uani 1 d . .
H12A H 0.0261(8) -0.3939(8) -1.1964(3) 0.151 Uiso 1 calc R .
H12B H 0.1627(8) -0.3348(8) -1.1109(3) 0.151 Uiso 1 calc R .
H12C H -0.0329(8) -0.2211(8) -1.1548(3) 0.151 Uiso 1 calc R .

loop_
_atom_type_symbol
_atom_type_description
_atom_type_scat_dispersion_real
_atom_type_scat_dispersion_imag
_atom_type_scat_source
C C 0.0033 0.0016 'International Tables Vol C Tables 4.2.6.8 and 6.1.1.4'
H H 0.0000 0.0000 'International Tables Vol C Tables 4.2.6.8 and 6.1.1.4'
O O 0.0106 0.0060 'International Tables Vol C Tables 4.2.6.8 and 6.1.1.4'

loop_
_geom_angle_atom_site_label_1
_geom_angle_atom_site_label_2
_geom_angle_atom_site_label_3
_geom_angle
_geom_angle_site_symmetry_1
_geom_angle_site_symmetry_3
_geom_angle_publ_flag
O1 C1 O5 112.9(2) . . no
O1 C1 C2 108.19(14) . . no
O5 C1 C2 111.11(14) . . no
O2 C2 C1 111.79(14) . . no
O2 C2 C3 112.03(13) . . no
C1 C2 C3 109.87(15) . . no
O3 C3 C2 111.39(15) . . no
O3 C3 C4 109.54(14) . . no
C2 C3 C4 110.71(13) . . no
O4 C4 C5 111.69(15) . . no
O4 C4 C3 112.6(2) . . no
C5 C4 C3 108.01(15) . . no
O5 C5 C6 106.9(2) . . no
O5 C5 C4 110.6(2) . . no
C6 C5 C4 111.8(2) . . no
O6 C6 C5 109.7(2) . . no
C1 O1 C7 112.3(2) . . no
C1 O5 C5 113.10(13) . . no
C8 O6 C6 118.8(2) . . no
O7 C8 O6 122.3(3) . . no
O7 C8 C9 126.2(3) . . no
O6 C8 C9 111.4(3) . . no
C8 C9 C10 113.4(3) . . no
C11 C10 C9 112.3(4) . . no
C10 C11 C12 112.6(4) . . no

loop_
_geom_bond_atom_site_label_1
_geom_bond_atom_site_label_2
_geom_bond_distance
_geom_bond_site_symmetry_2
_geom_bond_publ_flag
C1 O1 1.401(2) . no
C1 O5 1.411(2) . no
C1 C2 1.521(2) . no
C2 O2 1.417(2) . no
C2 C3 1.525(2) . no
C3 O3 1.420(2) . no
C3 C4 1.525(3) . no
C4 O4 1.421(2) . no
C4 C5 1.520(3) . no
C5 O5 1.437(2) . no
C5 C6 1.500(3) . no
C6 O6 1.439(3) . no
C7 O1 1.427(3) . no
O6 C8 1.321(3) . no
O7 C8 1.202(4) . no
C8 C9 1.490(4) . no
C9 C10 1.516(5) . no
C10 C11 1.491(5) . no
C11 C12 1.519(5) . no

loop_
_geom_torsion_atom_site_label_1
_geom_torsion_atom_site_label_2
_geom_torsion_atom_site_label_3
_geom_torsion_atom_site_label_4
_geom_torsion
_geom_torsion_site_symmetry_1
_geom_torsion_site_symmetry_2
_geom_torsion_site_symmetry_3
_geom_torsion_site_symmetry_4
_geom_torsion_publ_flag
O1 C1 C2 O2 55.2(2) . . . . no
O5 C1 C2 O2 179.59(13) . . . . no
O1 C1 C2 C3 -69.9(2) . . . . no
O5 C1 C2 C3 54.6(2) . . . . no
O2 C2 C3 O3 59.1(2) . . . . no
C1 C2 C3 O3 -176.01(14) . . . . no
O2 C2 C3 C4 -178.76(15) . . . . no
C1 C2 C3 C4 -53.9(2) . . . . no
O3 C3 C4 O4 54.9(2) . . . . no
C2 C3 C4 O4 -68.3(2) . . . . no
O3 C3 C4 C5 178.67(14) . . . . no
C2 C3 C4 C5 55.4(2) . . . . no
O4 C4 C5 O5 66.1(2) . . . . no
C3 C4 C5 O5 -58.2(2) . . . . no
O4 C4 C5 C6 -52.9(2) . . . . no
C3 C4 C5 C6 -177.2(2) . . . . no
O5 C5 C6 O6 73.3(2) . . . . yes
C4 C5 C6 O6 -165.6(2) . . . . yes
O5 C1 O1 C7 70.0(2) . . . . no
C2 C1 O1 C7 -166.6(2) . . . . no
O1 C1 O5 C5 62.4(2) . . . . no
C2 C1 O5 C5 -59.3(2) . . . . no
C6 C5 O5 C1 -176.3(2) . . . . no
C4 C5 O5 C1 61.8(2) . . . . no
C5 C6 O6 C8 -121.8(3) . . . . yes
C6 O6 C8 O7 2.0(5) . . . . no
C6 O6 C8 C9 -178.1(3) . . . . yes
O7 C8 C9 C10 -15.7(6) . . . . no
O6 C8 C9 C10 164.4(3) . . . . no
C8 C9 C10 C11 -172.3(3) . . . . no
C9 C10 C11 C12 176.5(4) . . . . no

loop_
_cod_related_entry_id
_cod_related_entry_database
_cod_related_entry_code
1 ChemSpider 21189843
